data_4033586
loop_
_publ_author_name
'Jain, Prashi'
'Raji, Idris O.'
'Chamakuri, Srinivas'
'MacKenzie, Kevin R.'
'Ebright, Brandon T.'
'Santini, Conrad'
'Young, Damian W.'

_publ_section_title
;
 Synthesis of Enantiomerically Pure 5-Substituted Piperazine-2-Acetic Acid
 Esters as Intermediates for Library Production.
;
_journal_issue 10
_journal_name_full 'The Journal of organic chemistry'
_journal_page_first 6040
_journal_page_last 6064
_journal_paper_doi 10.1021/acs.joc.9b00148
_journal_volume 84
_journal_year 2019
_chemical_absolute_configuration ad
_chemical_formula_sum 'C17 H20 F3 N3 O7 S'
_chemical_formula_weight 467.42
_space_group_IT_number 19
_space_group_name_Hall 'P 2ac 2ab'
_space_group_name_H-M_alt 'P 21 21 21'
_symmetry_cell_setting orthorhombic
_symmetry_space_group_name_Hall 'P 2ac 2ab'
_symmetry_space_group_name_H-M 'P 21 21 21'
_atom_sites_solution_hydrogens geom
_atom_sites_solution_primary direct
_atom_sites_solution_secondary difmap
_audit_creation_method SHELXL-97
_cell_angle_alpha 90.00
_cell_angle_beta 90.00
_cell_angle_gamma 90.00
_cell_formula_units_Z 4
_cell_length_a 6.8925(1)
_cell_length_b 8.5995(2)
_cell_length_c 33.9536(7)
_cell_measurement_reflns_used 8087
_cell_measurement_temperature 123(2)
_cell_measurement_theta_max 66.59
_cell_measurement_theta_min 2.60
_cell_volume 2012.50(7)
_computing_cell_refinement 'SAINT v7.60A (Bruker-Nonius, 2013)'
_computing_data_collection 'APEX2 v2013.4-1 (Bruker-Nonius, 2013)'
_computing_data_reduction 'SAINT v7.60A (Bruker-Nonius, 2013)'
_computing_structure_refinement 'SHELXL v6.12 (G.M. Sheldrick, 2001)'
_computing_structure_solution 'SHELXS v6.12 (G.M. Sheldrick, 2001)'
_diffrn_ambient_temperature 123(2)
_diffrn_detector_area_resol_mean 4K
_diffrn_measured_fraction_theta_full 0.991
_diffrn_measured_fraction_theta_max 0.991
_diffrn_measurement_device_type 'Bruker DUO APEX II CCD'
_diffrn_measurement_method CCD
_diffrn_radiation_monochromator graphite
_diffrn_radiation_source 'Incoatec 30 Watt Cu microsource'
_diffrn_radiation_type CuK\a
_diffrn_radiation_wavelength 1.54178
_diffrn_reflns_av_R_equivalents 0.0210
_diffrn_reflns_av_sigmaI/netI 0.0155
_diffrn_reflns_limit_h_max 8
_diffrn_reflns_limit_h_min -8
_diffrn_reflns_limit_k_max 10
_diffrn_reflns_limit_k_min 0
_diffrn_reflns_limit_l_max 40
_diffrn_reflns_limit_l_min 0
_diffrn_reflns_number 13863
_diffrn_reflns_theta_full 66.59
_diffrn_reflns_theta_max 66.59
_diffrn_reflns_theta_min 2.60
_diffrn_standards_decay_% 0.0
_exptl_absorpt_coefficient_mu 2.117
_exptl_absorpt_correction_T_max 0.7528
_exptl_absorpt_correction_T_min 0.5560
_exptl_absorpt_correction_type empirical
_exptl_absorpt_process_details 'SAINT v7.60A'
_exptl_crystal_colour Colorless
_exptl_crystal_density_diffrn 1.543
_exptl_crystal_density_method 'not measured'
_exptl_crystal_description block
_exptl_crystal_F_000 968
_exptl_crystal_size_max 0.30
_exptl_crystal_size_mid 0.20
_exptl_crystal_size_min 0.15
_refine_diff_density_max 0.187
_refine_diff_density_min -0.210
_refine_diff_density_rms 0.031
_refine_ls_abs_structure_details 'Flack H D (1983), Acta Cryst. A39, 876-881'
_refine_ls_abs_structure_Flack -0.001(11)
_refine_ls_extinction_coef 0.00080(11)
_refine_ls_extinction_expression Fc^*^=kFc[1+0.001xFc^2^\l^3^/sin(2\q)]^-1/4^
_refine_ls_extinction_method SHELXL
_refine_ls_goodness_of_fit_ref 1.077
_refine_ls_hydrogen_treatment noref
_refine_ls_matrix_type full
_refine_ls_number_parameters 283
_refine_ls_number_reflns 3498
_refine_ls_number_restraints 0
_refine_ls_restrained_S_all 1.077
_refine_ls_R_factor_all 0.0203
_refine_ls_R_factor_gt 0.0202
_refine_ls_shift/su_max 0.001
_refine_ls_shift/su_mean 0.000
_refine_ls_structure_factor_coef Fsqd
_refine_ls_weighting_details 'calc w=1/[\s^2^(Fo^2^)+(0.0251P)^2^+0.4959P] where P=(Fo^2^+2Fc^2^)/3'
_refine_ls_weighting_scheme calc
_refine_ls_wR_factor_gt 0.0526
_refine_ls_wR_factor_ref 0.0528
_reflns_number_gt 3481
_reflns_number_total 3523
_reflns_threshold_expression >3.99sigma(I)
_cod_data_source_file jo9b00148_si_003.cif
_cod_data_source_block k1622
_cod_depositor_comments
;
The following automatic conversions were performed:

'_symmetry_cell_setting' value 'Orthorhombic' changed to
'orthorhombic' according to
/home/data/users/saulius/crontab/automatic-downloads/rss-feeds/ACS/lib/dictionaries/cif_core.dic
dictionary named 'cif_core.dic' version 2.4.2 from 2011-04-26.

'_exptl_absorpt_correction_type' value 'Empirical' changed to
'empirical' according to
/home/data/users/saulius/crontab/automatic-downloads/rss-feeds/ACS/lib/dictionaries/cif_core.dic
dictionary named 'cif_core.dic' version 2.4.2 from 2011-04-26.

Automatic conversion script
Id: cif_fix_values 4973 2017-02-22 13:04:09Z antanas 

 Adding full bibliography for 4033586.cif.
;
_cod_database_code 4033586

loop_
_symmetry_equiv_pos_as_xyz
'x, y, z'
'-x+1/2, -y, z+1/2'
'-x, y+1/2, -z+1/2'
'x+1/2, -y+1/2, -z'

loop_
_atom_site_label
_atom_site_type_symbol
_atom_site_fract_x
_atom_site_fract_y
_atom_site_fract_z
_atom_site_U_iso_or_equiv
_atom_site_adp_type
_atom_site_occupancy
_atom_site_symmetry_multiplicity
_atom_site_calc_flag
_atom_site_refinement_flags
S1 S 0.35222(5) 0.11646(4) 0.333485(9) 0.02444(9) Uani 1 1 d .
F1 F 0.49815(15) -0.13371(10) 0.50825(3) 0.0397(2) Uani 1 1 d .
F2 F 0.80468(14) -0.08624(10) 0.50481(3) 0.0367(2) Uani 1 1 d .
F3 F 0.63772(14) -0.00291(9) 0.55374(2) 0.03113(19) Uani 1 1 d .
O1 O 0.16350(14) 0.18352(15) 0.32976(3) 0.0386(3) Uani 1 1 d .
O2 O 0.38969(16) -0.03307(13) 0.31670(3) 0.0324(2) Uani 1 1 d .
O3 O 0.85109(17) -0.00070(13) 0.27464(3) 0.0350(3) Uani 1 1 d .
O4 O 0.78679(15) 0.01490(11) 0.33716(3) 0.0286(2) Uani 1 1 d .
O5 O 0.86970(15) 0.51549(10) 0.37282(3) 0.0244(2) Uani 1 1 d .
O6 O 0.60187(17) 0.57976(11) 0.40690(3) 0.0365(3) Uani 1 1 d .
O7 O 0.57022(15) 0.24461(11) 0.51341(3) 0.0259(2) Uani 1 1 d .
N1 N 0.41815(16) 0.11175(13) 0.37909(3) 0.0211(2) Uani 1 1 d .
N2 N 0.58087(16) 0.12268(12) 0.45389(3) 0.0203(2) Uani 1 1 d .
N3 N 0.78326(16) 0.06580(13) 0.30350(3) 0.0237(2) Uani 1 1 d .
C1 C 0.37660(19) 0.24638(15) 0.40429(4) 0.0210(3) Uani 1 1 d .
H1A H 0.2559 0.2282 0.4194 0.025 Uiso 1 1 calc R
H1B H 0.3585 0.3405 0.3879 0.025 Uiso 1 1 calc R
C2 C 0.54678(19) 0.26973(14) 0.43245(4) 0.0193(3) Uani 1 1 d .
H2 H 0.5111 0.3521 0.4519 0.023 Uiso 1 1 calc R
C3 C 0.6157(2) -0.01386(15) 0.42862(4) 0.0227(3) Uani 1 1 d .
H3A H 0.6301 -0.1078 0.4452 0.027 Uiso 1 1 calc R
H3B H 0.7378 0.0008 0.4137 0.027 Uiso 1 1 calc R
C4 C 0.4478(2) -0.03667(16) 0.39992(4) 0.0240(3) Uani 1 1 d .
H4 H 0.4874 -0.1167 0.3801 0.029 Uiso 1 1 calc R
C5 C 0.51087(19) 0.25479(16) 0.31112(4) 0.0218(3) Uani 1 1 d .
C6 C 0.69627(19) 0.21955(16) 0.29728(4) 0.0203(3) Uani 1 1 d .
C7 C 0.8062(2) 0.32759(17) 0.27707(4) 0.0247(3) Uani 1 1 d .
H7 H 0.9302 0.3004 0.2670 0.030 Uiso 1 1 calc R
C8 C 0.7330(2) 0.47615(17) 0.27169(4) 0.0293(3) Uani 1 1 d .
H8 H 0.8086 0.5521 0.2584 0.035 Uiso 1 1 calc R
C9 C 0.5509(2) 0.51459(19) 0.28561(4) 0.0326(3) Uani 1 1 d .
H9 H 0.5020 0.6170 0.2821 0.039 Uiso 1 1 calc R
C10 C 0.4395(2) 0.40300(18) 0.30471(4) 0.0289(3) Uani 1 1 d .
H10 H 0.3127 0.4288 0.3135 0.035 Uiso 1 1 calc R
C11 C 0.2637(2) -0.09357(19) 0.42026(4) 0.0358(4) Uani 1 1 d .
H11A H 0.1558 -0.0924 0.4015 0.054 Uiso 1 1 calc R
H11B H 0.2334 -0.0251 0.4425 0.054 Uiso 1 1 calc R
H11C H 0.2836 -0.1998 0.4299 0.054 Uiso 1 1 calc R
C12 C 0.7320(2) 0.31941(15) 0.41133(4) 0.0210(3) Uani 1 1 d .
H12A H 0.8436 0.3073 0.4295 0.025 Uiso 1 1 calc R
H12B H 0.7539 0.2503 0.3884 0.025 Uiso 1 1 calc R
C13 C 0.7226(2) 0.48581(15) 0.39735(4) 0.0222(3) Uani 1 1 d .
C14 C 0.8843(2) 0.67509(15) 0.35893(4) 0.0267(3) Uani 1 1 d .
H14A H 0.8889 0.7479 0.3815 0.032 Uiso 1 1 calc R
H14B H 0.7708 0.7017 0.3424 0.032 Uiso 1 1 calc R
C15 C 1.0679(2) 0.68597(17) 0.33527(5) 0.0313(3) Uani 1 1 d .
H15A H 1.0843 0.7927 0.3257 0.047 Uiso 1 1 calc R
H15B H 1.0605 0.6147 0.3128 0.047 Uiso 1 1 calc R
H15C H 1.1787 0.6577 0.3519 0.047 Uiso 1 1 calc R
C16 C 0.59166(18) 0.12853(14) 0.49335(4) 0.0197(3) Uani 1 1 d .
C17 C 0.6333(2) -0.02657(15) 0.51497(4) 0.0248(3) Uani 1 1 d .

loop_
_atom_site_aniso_label
_atom_site_aniso_U_11
_atom_site_aniso_U_22
_atom_site_aniso_U_33
_atom_site_aniso_U_23
_atom_site_aniso_U_13
_atom_site_aniso_U_12
S1 0.01753(15) 0.03868(19) 0.01712(15) 0.00052(14) -0.00064(12) -0.00866(14)
F1 0.0605(6) 0.0266(4) 0.0322(5) 0.0073(4) -0.0086(4) -0.0176(5)
F2 0.0468(5) 0.0309(5) 0.0323(4) 0.0039(4) 0.0004(4) 0.0169(4)
F3 0.0483(5) 0.0276(4) 0.0175(4) 0.0035(3) -0.0038(4) 0.0034(4)
O1 0.0175(5) 0.0691(8) 0.0293(5) 0.0058(5) -0.0024(4) -0.0045(5)
O2 0.0384(6) 0.0389(6) 0.0201(4) -0.0055(4) 0.0019(4) -0.0191(5)
O3 0.0345(6) 0.0402(6) 0.0302(5) -0.0104(5) 0.0071(5) 0.0039(5)
O4 0.0327(5) 0.0258(5) 0.0274(5) 0.0060(4) 0.0060(4) 0.0015(4)
O5 0.0272(5) 0.0176(4) 0.0285(5) 0.0021(4) 0.0052(4) -0.0019(4)
O6 0.0404(6) 0.0205(5) 0.0485(6) 0.0063(4) 0.0171(5) 0.0053(5)
O7 0.0377(6) 0.0207(5) 0.0193(4) -0.0023(4) -0.0013(4) 0.0026(4)
N1 0.0230(5) 0.0242(5) 0.0160(5) -0.0005(4) 0.0008(4) -0.0033(5)
N2 0.0286(6) 0.0147(5) 0.0177(5) -0.0001(4) -0.0005(4) -0.0007(5)
N3 0.0197(5) 0.0260(6) 0.0253(6) -0.0032(5) 0.0037(5) -0.0035(5)
C1 0.0207(6) 0.0232(6) 0.0191(6) 0.0007(5) 0.0024(5) 0.0005(5)
C2 0.0252(7) 0.0152(6) 0.0177(6) 0.0006(5) -0.0004(5) 0.0013(5)
C3 0.0335(7) 0.0162(6) 0.0183(6) -0.0012(5) 0.0006(6) 0.0010(6)
C4 0.0330(8) 0.0193(6) 0.0197(6) -0.0019(5) 0.0043(6) -0.0071(6)
C5 0.0193(6) 0.0311(7) 0.0149(6) 0.0007(5) -0.0024(5) -0.0027(6)
C6 0.0206(7) 0.0250(7) 0.0153(6) -0.0007(5) -0.0014(5) -0.0022(5)
C7 0.0223(7) 0.0345(7) 0.0172(6) 0.0017(5) -0.0003(5) -0.0051(6)
C8 0.0327(8) 0.0337(8) 0.0214(7) 0.0089(6) -0.0047(6) -0.0094(7)
C9 0.0394(8) 0.0322(8) 0.0260(7) 0.0095(6) -0.0072(6) 0.0039(7)
C10 0.0249(7) 0.0402(8) 0.0218(6) 0.0058(6) -0.0020(5) 0.0063(6)
C11 0.0435(9) 0.0375(8) 0.0263(7) -0.0016(7) 0.0056(7) -0.0204(7)
C12 0.0222(6) 0.0174(6) 0.0234(6) 0.0000(5) -0.0018(5) -0.0013(5)
C13 0.0254(7) 0.0178(6) 0.0234(6) -0.0016(5) -0.0004(6) -0.0022(6)
C14 0.0331(8) 0.0160(6) 0.0309(7) 0.0017(5) 0.0030(6) -0.0039(6)
C15 0.0349(8) 0.0240(7) 0.0348(8) 0.0002(6) 0.0080(7) -0.0057(6)
C16 0.0213(6) 0.0190(6) 0.0188(6) 0.0014(5) -0.0008(5) -0.0013(5)
C17 0.0337(8) 0.0201(6) 0.0205(6) 0.0002(5) -0.0017(6) -0.0010(6)

loop_
_atom_type_symbol
_atom_type_description
_atom_type_scat_dispersion_real
_atom_type_scat_dispersion_imag
_atom_type_scat_source
C C 0.0181 0.0091 'International Tables Vol C Tables 4.2.6.8 and 6.1.1.4'
H H 0.0000 0.0000 'International Tables Vol C Tables 4.2.6.8 and 6.1.1.4'
N N 0.0311 0.0180 'International Tables Vol C Tables 4.2.6.8 and 6.1.1.4'
O O 0.0492 0.0322 'International Tables Vol C Tables 4.2.6.8 and 6.1.1.4'
F F 0.0727 0.0534 'International Tables Vol C Tables 4.2.6.8 and 6.1.1.4'
S S 0.3331 0.5567 'International Tables Vol C Tables 4.2.6.8 and 6.1.1.4'

loop_
_geom_angle_atom_site_label_1
_geom_angle_atom_site_label_2
_geom_angle_atom_site_label_3
_geom_angle
O1 S1 O2 119.48(7)
O1 S1 N1 110.58(6)
O2 S1 N1 108.00(6)
O1 S1 C5 104.54(7)
O2 S1 C5 108.60(6)
N1 S1 C5 104.61(6)
C13 O5 C14 115.75(11)
C1 N1 C4 115.51(10)
C1 N1 S1 118.97(9)
C4 N1 S1 121.41(9)
C16 N2 C3 126.99(11)
C16 N2 C2 117.93(10)
C3 N2 C2 114.87(10)
O4 N3 O3 124.84(12)
O4 N3 C6 117.70(11)
O3 N3 C6 117.44(11)
N1 C1 C2 108.60(10)
N2 C2 C12 109.76(11)
N2 C2 C1 108.55(10)
C12 C2 C1 112.69(10)
N2 C3 C4 110.52(11)
N1 C4 C11 112.33(12)
N1 C4 C3 107.48(10)
C11 C4 C3 112.53(11)
C10 C5 C6 118.21(13)
C10 C5 S1 117.60(11)
C6 C5 S1 124.03(11)
C7 C6 C5 121.58(13)
C7 C6 N3 116.97(12)
C5 C6 N3 121.45(12)
C6 C7 C8 119.09(14)
C9 C8 C7 120.41(14)
C8 C9 C10 119.76(14)
C5 C10 C9 120.90(14)
C13 C12 C2 112.16(11)
O6 C13 O5 124.32(12)
O6 C13 C12 125.55(13)
O5 C13 C12 110.14(11)
O5 C14 C15 106.88(12)
O7 C16 N2 125.59(12)
O7 C16 C17 117.61(11)
N2 C16 C17 116.80(11)
F1 C17 F3 106.95(11)
F1 C17 F2 108.02(11)
F3 C17 F2 107.11(12)
F1 C17 C16 112.66(11)
F3 C17 C16 109.93(10)
F2 C17 C16 111.89(11)

loop_
_geom_bond_atom_site_label_1
_geom_bond_atom_site_label_2
_geom_bond_distance
S1 O1 1.4284(11)
S1 O2 1.4301(11)
S1 N1 1.6143(11)
S1 C5 1.7853(14)
F1 C17 1.3300(17)
F2 C17 1.3333(18)
F3 C17 1.3322(15)
O3 N3 1.2271(15)
O4 N3 1.2240(15)
O5 C13 1.3368(17)
O5 C14 1.4548(15)
O6 C13 1.2042(17)
O7 C16 1.2174(16)
N1 C1 1.4678(17)
N1 C4 1.4734(17)
N2 C16 1.3427(16)
N2 C3 1.4741(16)
N2 C2 1.4781(16)
N3 C6 1.4670(18)
C1 C2 1.5265(18)
C2 C12 1.5254(19)
C3 C4 1.526(2)
C4 C11 1.525(2)
C5 C10 1.383(2)
C5 C6 1.3949(19)
C6 C7 1.3814(19)
C7 C8 1.386(2)
C8 C9 1.381(2)
C9 C10 1.389(2)
C12 C13 1.5091(18)
C14 C15 1.502(2)
C16 C17 1.5492(18)

loop_
_geom_torsion_atom_site_label_1
_geom_torsion_atom_site_label_2
_geom_torsion_atom_site_label_3
_geom_torsion_atom_site_label_4
_geom_torsion
O1 S1 N1 C1 -41.36(12)
O2 S1 N1 C1 -173.79(9)
C5 S1 N1 C1 70.66(10)
O1 S1 N1 C4 114.81(11)
O2 S1 N1 C4 -17.61(12)
C5 S1 N1 C4 -133.17(11)
C4 N1 C1 C2 59.79(14)
S1 N1 C1 C2 -142.67(9)
C16 N2 C2 C12 107.77(13)
C3 N2 C2 C12 -67.32(14)
C16 N2 C2 C1 -128.67(12)
C3 N2 C2 C1 56.24(14)
N1 C1 C2 N2 -54.63(13)
N1 C1 C2 C12 67.16(13)
C16 N2 C3 C4 129.24(13)
C2 N2 C3 C4 -56.19(15)
C1 N1 C4 C11 66.21(14)
S1 N1 C4 C11 -90.74(12)
C1 N1 C4 C3 -58.10(14)
S1 N1 C4 C3 144.95(9)
N2 C3 C4 N1 52.93(14)
N2 C3 C4 C11 -71.26(14)
O1 S1 C5 C10 15.71(12)
O2 S1 C5 C10 144.30(11)
N1 S1 C5 C10 -100.57(11)
O1 S1 C5 C6 -159.54(11)
O2 S1 C5 C6 -30.95(13)
N1 S1 C5 C6 84.18(12)
C10 C5 C6 C7 -1.10(19)
S1 C5 C6 C7 174.12(10)
C10 C5 C6 N3 178.99(12)
S1 C5 C6 N3 -5.79(17)
O4 N3 C6 C7 127.71(13)
O3 N3 C6 C7 -50.68(16)
O4 N3 C6 C5 -52.37(16)
O3 N3 C6 C5 129.23(13)
C5 C6 C7 C8 2.36(19)
N3 C6 C7 C8 -177.73(12)
C6 C7 C8 C9 -1.4(2)
C7 C8 C9 C10 -0.8(2)
C6 C5 C10 C9 -1.1(2)
S1 C5 C10 C9 -176.66(11)
C8 C9 C10 C5 2.1(2)
N2 C2 C12 C13 -165.97(10)
C1 C2 C12 C13 72.92(14)
C14 O5 C13 O6 3.0(2)
C14 O5 C13 C12 -176.52(11)
C2 C12 C13 O6 12.3(2)
C2 C12 C13 O5 -168.27(11)
C13 O5 C14 C15 174.66(12)
C3 N2 C16 O7 176.65(13)
C2 N2 C16 O7 2.2(2)
C3 N2 C16 C17 -3.9(2)
C2 N2 C16 C17 -178.31(11)
O7 C16 C17 F1 119.34(13)
N2 C16 C17 F1 -60.17(16)
O7 C16 C17 F3 0.16(18)
N2 C16 C17 F3 -179.34(12)
O7 C16 C17 F2 -118.72(13)
N2 C16 C17 F2 61.78(15)
